data_1546635
loop_
_publ_author_name
'Mohamed Abdelahi, Mohamed Mokhtar'
'El Bakri, Youness'
'Benchidmi, Mohammed'
'Essassi, El Mokhtar'
'Mague, Joel T.'

_publ_section_title
;
 1-Chloro-3-(6-nitro-1<i>H</i>-indazol-1-yl)propan-2-ol
;
_journal_coeditor_code SJ4104
_journal_issue 5
_journal_name_full IUCrData
_journal_page_first x170637
_journal_paper_doi 10.1107/S241431461700637X
_journal_volume 2
_journal_year 2017
_chemical_formula_iupac 'C10 H10 Cl N3 O3'
_chemical_formula_moiety 'C10 H10 Cl N3 O3'
_chemical_formula_sum 'C10 H10 Cl N3 O3'
_chemical_formula_weight 255.66
_chemical_name_systematic
;
1-Chloro-3-(6-nitro-1<i>H</i>-indazol-1-yl)propan-2-ol
;
_space_group_crystal_system triclinic
_space_group_IT_number 2
_space_group_name_Hall '-P 1'
_space_group_name_H-M_alt 'P -1'
_symmetry_space_group_name_Hall '-P 1'
_symmetry_space_group_name_H-M 'P -1'
_atom_sites_solution_hydrogens geom
_atom_sites_solution_primary direct
_atom_sites_solution_secondary difmap
_audit_creation_method SHELXL-2014/7
_cell_angle_alpha 98.4810(10)
_cell_angle_beta 90.7550(10)
_cell_angle_gamma 97.3770(10)
_cell_formula_units_Z 2
_cell_length_a 4.3949(4)
_cell_length_b 9.9144(8)
_cell_length_c 13.1376(11)
_cell_measurement_reflns_used 3584
_cell_measurement_temperature 298(2)
_cell_measurement_theta_max 27.0162
_cell_measurement_theta_min 2.4209
_cell_volume 561.19(8)
_computing_cell_refinement
;
<i>SAINT</i> (Bruker, 2016)
;
_computing_data_collection
;
<i>APEX3</i> (Bruker, 2016)
;
_computing_data_reduction
;
<i>SAINT</i> (Bruker, 2016)
;
_computing_molecular_graphics
;
<i>DIAMOND</i> (Brandenburg & Putz, 2012)
;
_computing_publication_material
;
<i>SHELXTL</i> (Sheldrick, 2008)
;
_computing_structure_refinement
;
<i>SHELXL2014</i> (Sheldrick, 2015<i>b</i>)
;
_computing_structure_solution
;
<i>SHELXT</i> (Sheldrick, 2015<i>a</i>)
;
_diffrn_ambient_temperature 298(2)
_diffrn_detector_area_resol_mean 8.3333
_diffrn_measured_fraction_theta_full 0.994
_diffrn_measured_fraction_theta_max 0.993
_diffrn_measurement_device_type 'Bruker SMART APEX CCD'
_diffrn_measurement_method '\f and \w scans'
_diffrn_radiation_monochromator graphite
_diffrn_radiation_type MoK\a
_diffrn_radiation_wavelength 0.71073
_diffrn_reflns_av_R_equivalents 0.0233
_diffrn_reflns_limit_h_max 5
_diffrn_reflns_limit_h_min -5
_diffrn_reflns_limit_k_max 13
_diffrn_reflns_limit_k_min -13
_diffrn_reflns_limit_l_max 17
_diffrn_reflns_limit_l_min -17
_diffrn_reflns_number 10444
_diffrn_reflns_theta_full 28.350
_diffrn_reflns_theta_max 28.366
_diffrn_reflns_theta_min 1.568
_exptl_absorpt_coefficient_mu 0.341
_exptl_absorpt_correction_T_max 0.96
_exptl_absorpt_correction_T_min 0.87
_exptl_absorpt_correction_type multi-scan
_exptl_absorpt_process_details
;
(<i>SADABS</i>; Bruker, 2016)
;
_exptl_crystal_colour 'pale yellow'
_exptl_crystal_density_diffrn 1.513
_exptl_crystal_density_method 'not measured'
_exptl_crystal_description plate
_exptl_crystal_F_000 264
_exptl_crystal_size_max 0.454
_exptl_crystal_size_mid 0.204
_exptl_crystal_size_min 0.105
_refine_diff_density_max 0.430
_refine_diff_density_min -0.193
_refine_ls_extinction_method none
_refine_ls_goodness_of_fit_ref 1.061
_refine_ls_hydrogen_treatment constr
_refine_ls_matrix_type full
_refine_ls_number_parameters 156
_refine_ls_number_reflns 2790
_refine_ls_number_restraints 0
_refine_ls_restrained_S_all 1.061
_refine_ls_R_factor_all 0.0652
_refine_ls_R_factor_gt 0.0467
_refine_ls_shift/su_max 0.000
_refine_ls_shift/su_mean 0.000
_refine_ls_structure_factor_coef Fsqd
_refine_ls_weighting_details 'w=1/[\s^2^(Fo^2^)+(0.0916P)^2^] where P=(Fo^2^+2Fc^2^)/3'
_refine_ls_weighting_scheme calc
_refine_ls_wR_factor_gt 0.1440
_refine_ls_wR_factor_ref 0.1512
_reflns_number_gt 1874
_reflns_number_total 2790
_reflns_threshold_expression 'I > 2\s(I)'
_cod_data_source_file sj4104sup1.cif
_cod_data_source_block I
_cod_database_code 1546635
_shelx_space_group_comment
;
The symmetry employed for this shelxl refinement is uniquely defined
by the following loop, which should always be used as a source of
symmetry information in preference to the above space-group names.
They are only intended as comments.
;
_shelx_estimated_absorpt_t_min 0.861
_shelx_estimated_absorpt_t_max 0.965

loop_
_space_group_symop_operation_xyz
'x, y, z'
'-x, -y, -z'

loop_
_atom_site_type_symbol
_atom_site_label
_atom_site_fract_x
_atom_site_fract_y
_atom_site_fract_z
_atom_site_U_iso_or_equiv
_atom_site_adp_type
_atom_site_calc_flag
_atom_site_occupancy
Cl Cl1 0.46205(13) 0.09914(5) 0.12647(5) 0.0763(2) Uani d 1
O O1 0.8217(5) 0.6041(2) 0.57705(12) 0.0975(6) Uani d 1
O O2 1.1879(6) 0.7675(3) 0.61324(14) 0.1311(9) Uani d 1
O O3 0.7011(3) 0.38489(14) 0.07195(10) 0.0562(4) Uani d 1
H H3 0.562 0.362 0.0091 0.084 Uiso calc 1
N N1 0.5788(3) 0.63286(15) 0.19817(10) 0.0462(4) Uani d 1
N N2 0.6434(4) 0.70386(16) 0.11859(11) 0.0544(4) Uani d 1
N N3 0.9933(5) 0.6999(2) 0.55419(13) 0.0732(5) Uani d 1
C C1 0.7535(4) 0.69161(17) 0.28323(12) 0.0428(4) Uani d 1
C C2 0.7652(4) 0.65277(18) 0.38148(13) 0.0480(4) Uani d 1
H H2 0.6441 0.5758 0.3985 0.058 Uiso calc 1
C C3 0.9679(5) 0.7365(2) 0.45025(13) 0.0530(5) Uani d 1
C C4 1.1529(5) 0.8533(2) 0.42777(15) 0.0617(5) Uani d 1
H H4 1.2851 0.9064 0.4784 0.074 Uiso calc 1
C C5 1.1401(5) 0.8896(2) 0.33168(15) 0.0590(5) Uani d 1
H H5 1.2633 0.9666 0.3157 0.071 Uiso calc 1
C C6 0.9353(4) 0.80712(18) 0.25730(13) 0.0479(4) Uani d 1
C C7 0.8535(5) 0.80725(19) 0.15292(14) 0.0573(5) Uani d 1
H H7 0.9381 0.8724 0.1136 0.069 Uiso calc 1
C C8 0.3623(4) 0.50762(18) 0.18429(13) 0.0472(4) Uani d 1
H H8A 0.2181 0.5100 0.1283 0.057 Uiso calc 1
H H8B 0.2472 0.5025 0.2464 0.057 Uiso calc 1
C C9 0.5248(4) 0.37983(17) 0.16051(12) 0.0454(4) Uani d 1
H H9 0.6651 0.3783 0.2188 0.054 Uiso calc 1
C C10 0.2891(4) 0.25374(19) 0.15235(15) 0.0558(5) Uani d 1
H H10A 0.1403 0.2559 0.0976 0.067 Uiso calc 1
H H10B 0.1810 0.2545 0.2163 0.067 Uiso calc 1

loop_
_atom_site_aniso_label
_atom_site_aniso_U_11
_atom_site_aniso_U_22
_atom_site_aniso_U_33
_atom_site_aniso_U_12
_atom_site_aniso_U_13
_atom_site_aniso_U_23
Cl1 0.0755(4) 0.0445(3) 0.1061(5) 0.0009(2) 0.0158(3) 0.0074(3)
O1 0.1276(16) 0.1079(15) 0.0554(9) -0.0111(12) 0.0029(9) 0.0302(9)
O2 0.155(2) 0.160(2) 0.0647(11) -0.0362(17) -0.0454(12) 0.0256(12)
O3 0.0470(7) 0.0696(9) 0.0496(7) -0.0046(6) 0.0041(6) 0.0116(6)
N1 0.0480(8) 0.0474(8) 0.0427(7) 0.0006(6) -0.0045(6) 0.0104(6)
N2 0.0634(10) 0.0521(9) 0.0482(8) -0.0007(7) -0.0047(7) 0.0170(7)
N3 0.0903(14) 0.0835(14) 0.0437(9) 0.0053(11) -0.0071(9) 0.0086(9)
C1 0.0427(9) 0.0418(8) 0.0436(9) 0.0066(7) 0.0001(7) 0.0048(7)
C2 0.0517(10) 0.0478(9) 0.0445(9) 0.0037(8) 0.0037(7) 0.0088(7)
C3 0.0599(11) 0.0582(11) 0.0402(9) 0.0097(9) -0.0023(8) 0.0034(8)
C4 0.0656(13) 0.0588(12) 0.0537(11) -0.0032(9) -0.0113(9) -0.0031(9)
C5 0.0633(12) 0.0480(10) 0.0610(11) -0.0078(9) -0.0014(9) 0.0060(9)
C6 0.0517(10) 0.0420(9) 0.0497(9) 0.0027(7) 0.0008(8) 0.0090(7)
C7 0.0695(13) 0.0491(10) 0.0534(10) -0.0038(9) -0.0020(9) 0.0176(8)
C8 0.0400(9) 0.0514(10) 0.0482(9) -0.0030(7) -0.0009(7) 0.0090(7)
C9 0.0427(9) 0.0503(9) 0.0421(8) -0.0029(7) 0.0003(7) 0.0115(7)
C10 0.0515(11) 0.0519(10) 0.0613(11) -0.0042(8) 0.0070(9) 0.0092(8)

loop_
_atom_type_symbol
_atom_type_description
_atom_type_scat_dispersion_real
_atom_type_scat_dispersion_imag
_atom_type_scat_source
C C 0.0033 0.0016 'International Tables Vol C Tables 4.2.6.8 and 6.1.1.4'
H H 0.0000 0.0000 'International Tables Vol C Tables 4.2.6.8 and 6.1.1.4'
N N 0.0061 0.0033 'International Tables Vol C Tables 4.2.6.8 and 6.1.1.4'
O O 0.0106 0.0060 'International Tables Vol C Tables 4.2.6.8 and 6.1.1.4'
Cl Cl 0.1484 0.1585 'International Tables Vol C Tables 4.2.6.8 and 6.1.1.4'

loop_
_geom_angle_atom_site_label_1
_geom_angle_atom_site_label_2
_geom_angle_atom_site_label_3
_geom_angle
C9 O3 H3 109.5
N2 N1 C1 110.65(14)
N2 N1 C8 120.76(13)
C1 N1 C8 128.49(14)
C7 N2 N1 106.79(14)
O2 N3 O1 122.9(2)
O2 N3 C3 117.9(2)
O1 N3 C3 119.21(19)
N1 C1 C6 107.13(14)
N1 C1 C2 130.19(16)
C6 C1 C2 122.68(16)
C3 C2 C1 114.95(17)
C3 C2 H2 122.5
C1 C2 H2 122.5
C2 C3 C4 124.27(17)
C2 C3 N3 117.44(18)
C4 C3 N3 118.29(17)
C5 C4 C3 120.15(17)
C5 C4 H4 119.9
C3 C4 H4 119.9
C4 C5 C6 118.24(18)
C4 C5 H5 120.9
C6 C5 H5 120.9
C1 C6 C5 119.71(16)
C1 C6 C7 104.02(15)
C5 C6 C7 136.27(17)
N2 C7 C6 111.41(15)
N2 C7 H7 124.3
C6 C7 H7 124.3
N1 C8 C9 111.61(14)
N1 C8 H8A 109.3
C9 C8 H8A 109.3
N1 C8 H8B 109.3
C9 C8 H8B 109.3
H8A C8 H8B 108.0
O3 C9 C10 113.23(14)
O3 C9 C8 111.05(13)
C10 C9 C8 108.81(15)
O3 C9 H9 107.9
C10 C9 H9 107.9
C8 C9 H9 107.9
C9 C10 Cl1 111.62(14)
C9 C10 H10A 109.3
Cl1 C10 H10A 109.3
C9 C10 H10B 109.3
Cl1 C10 H10B 109.3
H10A C10 H10B 108.0

loop_
_geom_bond_atom_site_label_1
_geom_bond_atom_site_label_2
_geom_bond_distance
Cl1 C10 1.787(2)
O1 N3 1.211(3)
O2 N3 1.210(3)
O3 C9 1.4098(19)
O3 H3 1.0000
N1 N2 1.357(2)
N1 C1 1.360(2)
N1 C8 1.451(2)
N2 C7 1.310(2)
N3 C3 1.470(3)
C1 C6 1.398(2)
C1 C2 1.403(2)
C2 C3 1.366(3)
C2 H2 0.9300
C3 C4 1.398(3)
C4 C5 1.365(3)
C4 H4 0.9300
C5 C6 1.409(3)
C5 H5 0.9300
C6 C7 1.413(2)
C7 H7 0.9300
C8 C9 1.528(3)
C8 H8A 0.9700
C8 H8B 0.9700
C9 C10 1.507(2)
C9 H9 0.9800
C10 H10A 0.9700
C10 H10B 0.9700

loop_
_geom_hbond_atom_site_label_D
_geom_hbond_atom_site_label_H
_geom_hbond_atom_site_label_A
_geom_hbond_site_symmetry_A
_geom_hbond_distance_DH
_geom_hbond_distance_HA
_geom_hbond_distance_DA
_geom_hbond_angle_DHA
O3 H3 N2 2_665 1.00 1.88 2.871(2) 169
C2 H2 O1 2_666 0.93 2.59 3.492(3) 163
C10 H10A O3 1_455 0.97 2.49 3.268(3) 137

loop_
_geom_torsion_atom_site_label_1
_geom_torsion_atom_site_label_2
_geom_torsion_atom_site_label_3
_geom_torsion_atom_site_label_4
_geom_torsion
C1 N1 N2 C7 -0.7(2)
C8 N1 N2 C7 -177.30(17)
N2 N1 C1 C6 1.0(2)
C8 N1 C1 C6 177.20(16)
N2 N1 C1 C2 -179.43(17)
C8 N1 C1 C2 -3.2(3)
N1 C1 C2 C3 -179.49(18)
C6 C1 C2 C3 0.0(3)
C1 C2 C3 C4 0.3(3)
C1 C2 C3 N3 -179.21(16)
O2 N3 C3 C2 174.7(2)
O1 N3 C3 C2 -5.0(3)
O2 N3 C3 C4 -4.8(3)
O1 N3 C3 C4 175.5(2)
C2 C3 C4 C5 -0.6(3)
N3 C3 C4 C5 178.9(2)
C3 C4 C5 C6 0.5(3)
N1 C1 C6 C5 179.55(16)
C2 C1 C6 C5 -0.1(3)
N1 C1 C6 C7 -0.8(2)
C2 C1 C6 C7 179.58(16)
C4 C5 C6 C1 -0.2(3)
C4 C5 C6 C7 -179.7(2)
N1 N2 C7 C6 0.2(2)
C1 C6 C7 N2 0.4(2)
C5 C6 C7 N2 179.9(2)
N2 N1 C8 C9 94.92(18)
C1 N1 C8 C9 -81.0(2)
N1 C8 C9 O3 -57.54(17)
N1 C8 C9 C10 177.18(13)
O3 C9 C10 Cl1 56.88(18)
C8 C9 C10 Cl1 -179.12(11)

_cod_database_fobs_code 1546635
